data_2312311
loop_
_publ_author_name
'Sangavi, Marimuthu'
'Kumaraguru, Narayanasamy'
'McMillen, Colin D.'
'Butcher, Ray J.'

_publ_section_title
;
 Supramolecular interactions in some organic hydrated
 2,4,6-triaminopyrimidinium carboxylate and sulfate salts.
;
_journal_coeditor_code DG3044
_journal_issue 10
_journal_name_full 'Acta crystallographica. Section C, Structural chemistry'
_journal_paper_doi 10.1107/S205322962300829X
_journal_volume 79
_journal_year 2023
_chemical_formula_iupac 'C4 H9 O2 N5 2+, C7 H3 N1 O4 2-, 2H2 O1'
_chemical_formula_moiety 'C4 H9 O2 N5 2+, C7 H3 N1 O4 2-, 2(H2 O1)'
_chemical_formula_sum 'C11 H16 N6 O6'
_chemical_formula_weight 328.30
_chemical_name_systematic
;
2,4,6-Triaminopyrimidinediium pyridine-2,6-dicarboxylate dihydrate
;
_space_group_crystal_system monoclinic
_space_group_IT_number 14
_space_group_name_Hall '-P 2ybc'
_space_group_name_H-M_alt 'P 1 21/c 1'
_atom_sites_solution_hydrogens mixed
_atom_sites_solution_primary dual
_atom_sites_solution_secondary difmap
_audit_creation_method SHELXL-2016/6
_cell_angle_alpha 90
_cell_angle_beta 102.433(5)
_cell_angle_gamma 90
_cell_formula_units_Z 4
_cell_length_a 8.2567(10)
_cell_length_b 12.7736(14)
_cell_length_c 13.2612(17)
_cell_measurement_reflns_used 9940
_cell_measurement_temperature 100(2)
_cell_measurement_theta_max 26.77
_cell_measurement_theta_min 2.24
_cell_volume 1365.8(3)
_computing_cell_refinement
;
SAINT (Bruker, 2016)
;
_computing_data_collection
;
APEX3 (Bruker, 2016)
;
_computing_data_reduction
;
SAINT (Bruker, 2016)
;
_computing_molecular_graphics
;
PLATON (Spek, 2020), Mercury (Macrae <i>et al.</i>, 2020)
and POVRay (Cason, 2004)
;
_computing_publication_material
;
PLATON (Spek, 2020) and publCIF (Westrip, 2010)
;
_computing_structure_refinement
;
SHELXL2016 (Sheldrick, 2015<i>b</i>)
;
_computing_structure_solution
;
SHELXT2014 (Sheldrick, 2015<i>a</i>)
;
_diffrn_ambient_temperature 100(2)
_diffrn_measured_fraction_theta_full 0.999
_diffrn_measured_fraction_theta_max 0.998
_diffrn_measurement_device_type 'Bruker D8 Venture Photon 2'
_diffrn_measurement_method '\f and \w scans'
_diffrn_radiation_type MoK\a
_diffrn_radiation_wavelength 0.71073
_diffrn_reflns_av_R_equivalents 0.0619
_diffrn_reflns_av_unetI/netI 0.0264
_diffrn_reflns_limit_h_max 10
_diffrn_reflns_limit_h_min -10
_diffrn_reflns_limit_k_max 16
_diffrn_reflns_limit_k_min -16
_diffrn_reflns_limit_l_max 16
_diffrn_reflns_limit_l_min -16
_diffrn_reflns_number 32550
_diffrn_reflns_theta_full 25.242
_diffrn_reflns_theta_max 26.790
_diffrn_reflns_theta_min 2.239
_diffrn_source 'Incoatec I\mS'
_exptl_absorpt_coefficient_mu 0.132
_exptl_absorpt_correction_T_max 1.0000
_exptl_absorpt_correction_T_min 0.9324
_exptl_absorpt_correction_type multi-scan
_exptl_absorpt_process_details
;
(SADABS; Bruker, 2016)
;
_exptl_crystal_colour colourless
_exptl_crystal_density_diffrn 1.597
_exptl_crystal_description block
_exptl_crystal_F_000 688
_exptl_crystal_size_max 0.072
_exptl_crystal_size_mid 0.067
_exptl_crystal_size_min 0.055
_refine_diff_density_max 0.258
_refine_diff_density_min -0.244
_refine_ls_extinction_method none
_refine_ls_goodness_of_fit_ref 1.036
_refine_ls_hydrogen_treatment mixed
_refine_ls_matrix_type full
_refine_ls_number_parameters 256
_refine_ls_number_reflns 2912
_refine_ls_number_restraints 0
_refine_ls_restrained_S_all 1.036
_refine_ls_R_factor_all 0.0459
_refine_ls_R_factor_gt 0.0343
_refine_ls_shift/su_max 0.001
_refine_ls_shift/su_mean 0.000
_refine_ls_structure_factor_coef Fsqd
_refine_ls_weighting_details 'w=1/[\s^2^(Fo^2^)+(0.0413P)^2^+0.6912P] where P=(Fo^2^+2Fc^2^)/3'
_refine_ls_weighting_scheme calc
_refine_ls_wR_factor_gt 0.0836
_refine_ls_wR_factor_ref 0.0912
_reflns_number_gt 2381
_reflns_number_total 2912
_reflns_threshold_expression 'I > 2\s(I)'
_cod_data_source_file dg3044sup1.cif
_cod_data_source_block II
_cod_original_sg_symbol_H-M 'P 21/c'
_cod_database_code 2312311
_shelx_space_group_comment
;
The symmetry employed for this shelxl refinement is uniquely defined
by the following loop, which should always be used as a source of
symmetry information in preference to the above space-group names.
They are only intended as comments.
;
_shelx_estimated_absorpt_t_min 0.991
_shelx_estimated_absorpt_t_max 0.993

loop_
_space_group_symop_operation_xyz
'x, y, z'
'-x, y+1/2, -z+1/2'
'-x, -y, -z'
'x, -y-1/2, z-1/2'

loop_
_atom_site_type_symbol
_atom_site_label
_atom_site_fract_x
_atom_site_fract_y
_atom_site_fract_z
_atom_site_U_iso_or_equiv
_atom_site_adp_type
_atom_site_calc_flag
_atom_site_occupancy
_atom_site_disorder_assembly
_atom_site_disorder_group
O O1 0.17203(12) 0.56813(7) 0.35545(8) 0.0170(2) Uani d 1 . .
O O2 0.43203(12) 0.62708(8) 0.37736(9) 0.0208(2) Uani d 1 . .
O O3 0.38164(12) 1.10186(8) 0.35889(8) 0.0201(2) Uani d 1 . .
O O4 0.57564(12) 0.97863(8) 0.36960(8) 0.0202(2) Uani d 1 . .
O O5W 0.32069(13) 1.23146(9) 0.63150(9) 0.0224(3) Uani d 1 . .
H H5O1 0.355(3) 1.163(2) 0.6358(18) 0.054(7) Uiso d 1 . .
H H5O2 0.422(3) 1.271(2) 0.6288(19) 0.067(8) Uiso d 1 . .
O O6W 0.14890(13) 1.20081(8) 0.43482(9) 0.0211(2) Uani d 1 . .
H H6O1 0.201(3) 1.212(2) 0.507(2) 0.067(8) Uiso d 1 . .
H H6O2 0.215(3) 1.1541(18) 0.4105(18) 0.052(7) Uiso d 1 . .
N N1 0.58721(14) 0.45136(9) 0.38436(9) 0.0137(3) Uani d 1 . .
H H1N 0.529(2) 0.5172(17) 0.3813(15) 0.038(5) Uiso d 1 . .
N N2 0.56826(14) 0.26944(9) 0.38233(9) 0.0140(3) Uani d 1 . .
H H2N 0.503(3) 0.2074(17) 0.3719(15) 0.040(6) Uiso d 1 . .
N N3 0.33458(15) 0.37225(10) 0.37324(10) 0.0168(3) Uani d 1 . .
H H3N1 0.273(2) 0.3147(16) 0.3785(14) 0.030(5) Uiso d 1 . .
H H3N2 0.287(2) 0.4338(17) 0.3713(15) 0.037(5) Uiso d 1 . .
N N4 0.83411(16) 0.53921(10) 0.39853(10) 0.0166(3) Uani d 1 . .
H H4N1 0.776(2) 0.5981(15) 0.3849(13) 0.024(5) Uiso d 1 . .
H H4N2 0.939(2) 0.5409(14) 0.3904(14) 0.029(5) Uiso d 1 . .
N N5 0.79749(16) 0.16426(9) 0.39607(10) 0.0157(3) Uani d 1 . .
H H5N1 0.731(2) 0.1059(15) 0.3888(14) 0.029(5) Uiso d 1 . .
H H5N2 0.908(3) 0.1587(15) 0.4067(14) 0.031(5) Uiso d 1 . .
N N6 0.33705(14) 0.82574(9) 0.36250(9) 0.0138(2) Uani d 1 . .
C C1 0.49534(17) 0.36380(11) 0.38010(10) 0.0136(3) Uani d 1 . .
C C2 0.75600(17) 0.44703(11) 0.39446(10) 0.0134(3) Uani d 1 . .
C C3 0.83366(17) 0.35089(11) 0.40126(10) 0.0143(3) Uani d 1 . .
H H3 0.950836 0.346337 0.410883 0.017 Uiso calc 1 . .
C C4 0.73710(17) 0.26049(11) 0.39376(10) 0.0135(3) Uani d 1 . .
C C5 0.21777(17) 0.75282(11) 0.35249(10) 0.0132(3) Uani d 1 . .
C C6 0.04991(17) 0.77721(11) 0.33394(11) 0.0155(3) Uani d 1 . .
H H6 -0.031299 0.723457 0.326612 0.019 Uiso calc 1 . .
C C7 0.00366(17) 0.88163(11) 0.32638(11) 0.0163(3) Uani d 1 . .
H H7 -0.109955 0.900887 0.315133 0.020 Uiso calc 1 . .
C C8 0.12559(17) 0.95736(11) 0.33549(11) 0.0157(3) Uani d 1 . .
H H8 0.096951 1.029456 0.329271 0.019 Uiso calc 1 . .
C C9 0.29155(16) 0.92621(11) 0.35397(10) 0.0134(3) Uani d 1 . .
C C10 0.27661(17) 0.64008(11) 0.36202(10) 0.0139(3) Uani d 1 . .
C C11 0.42960(17) 1.00721(11) 0.36221(11) 0.0154(3) Uani d 1 . .

loop_
_atom_site_aniso_label
_atom_site_aniso_U_11
_atom_site_aniso_U_22
_atom_site_aniso_U_33
_atom_site_aniso_U_12
_atom_site_aniso_U_13
_atom_site_aniso_U_23
O1 0.0144(5) 0.0121(5) 0.0253(5) -0.0014(4) 0.0061(4) -0.0008(4)
O2 0.0128(5) 0.0125(5) 0.0364(6) 0.0007(4) 0.0036(4) -0.0007(4)
O3 0.0150(5) 0.0107(5) 0.0357(6) -0.0012(4) 0.0077(4) -0.0010(4)
O4 0.0120(5) 0.0153(5) 0.0333(6) -0.0006(4) 0.0045(4) 0.0010(4)
O5W 0.0130(5) 0.0183(6) 0.0365(6) 0.0001(4) 0.0067(5) -0.0003(5)
O6W 0.0150(5) 0.0164(5) 0.0322(6) 0.0010(4) 0.0055(5) -0.0027(5)
N1 0.0119(6) 0.0098(6) 0.0194(6) 0.0012(4) 0.0037(5) -0.0002(4)
N2 0.0108(6) 0.0113(6) 0.0201(6) -0.0009(4) 0.0038(5) -0.0012(5)
N3 0.0125(6) 0.0108(6) 0.0271(7) -0.0007(5) 0.0042(5) -0.0001(5)
N4 0.0125(6) 0.0117(6) 0.0264(7) -0.0010(5) 0.0061(5) 0.0001(5)
N5 0.0123(6) 0.0125(6) 0.0224(6) 0.0002(5) 0.0040(5) -0.0012(5)
N6 0.0141(6) 0.0128(6) 0.0149(6) -0.0014(4) 0.0038(5) -0.0001(4)
C1 0.0131(6) 0.0132(7) 0.0142(7) 0.0000(5) 0.0027(5) 0.0010(5)
C2 0.0124(6) 0.0154(7) 0.0125(6) -0.0019(5) 0.0030(5) -0.0015(5)
C3 0.0112(6) 0.0142(7) 0.0173(7) -0.0003(5) 0.0026(5) 0.0003(5)
C4 0.0129(6) 0.0151(7) 0.0125(6) 0.0012(5) 0.0031(5) -0.0002(5)
C5 0.0146(7) 0.0125(6) 0.0132(7) -0.0008(5) 0.0043(5) -0.0005(5)
C6 0.0138(7) 0.0139(7) 0.0190(7) -0.0022(5) 0.0042(5) 0.0005(5)
C7 0.0111(6) 0.0178(7) 0.0201(7) 0.0006(5) 0.0032(5) -0.0001(6)
C8 0.0150(7) 0.0133(7) 0.0187(7) 0.0016(5) 0.0034(5) 0.0002(5)
C9 0.0140(7) 0.0124(7) 0.0144(7) -0.0010(5) 0.0042(5) -0.0002(5)
C10 0.0136(6) 0.0140(7) 0.0144(7) -0.0008(5) 0.0033(5) -0.0013(5)
C11 0.0152(7) 0.0143(7) 0.0164(7) -0.0008(5) 0.0030(5) -0.0002(5)

loop_
_atom_type_symbol
_atom_type_description
_atom_type_scat_dispersion_real
_atom_type_scat_dispersion_imag
_atom_type_scat_source
C C 0.0033 0.0016 'International Tables Vol C Tables 4.2.6.8 and 6.1.1.4'
H H 0.0000 0.0000 'International Tables Vol C Tables 4.2.6.8 and 6.1.1.4'
N N 0.0061 0.0033 'International Tables Vol C Tables 4.2.6.8 and 6.1.1.4'
O O 0.0106 0.0060 'International Tables Vol C Tables 4.2.6.8 and 6.1.1.4'

loop_
_geom_angle_atom_site_label_1
_geom_angle_atom_site_label_2
_geom_angle_atom_site_label_3
_geom_angle_site_symmetry_1
_geom_angle_site_symmetry_3
_geom_angle
_geom_angle_publ_flag
H5O1 O5W H5O2 . . 104(2) ?
H6O1 O6W H6O2 . . 106(2) ?
C1 N1 C2 . . 121.47(12) y
C1 N1 H1N . . 116.6(12) ?
C2 N1 H1N . . 121.9(12) ?
C1 N2 C4 . . 121.05(12) y
C1 N2 H2N . . 120.3(12) ?
C4 N2 H2N . . 118.6(12) ?
C1 N3 H3N1 . . 120.1(12) ?
C1 N3 H3N2 . . 120.8(13) ?
H3N1 N3 H3N2 . . 118.7(18) ?
C2 N4 H4N1 . . 120.0(12) ?
C2 N4 H4N2 . . 119.1(12) ?
H4N1 N4 H4N2 . . 116.7(16) ?
C4 N5 H5N1 . . 122.3(12) ?
C4 N5 H5N2 . . 116.3(12) ?
H5N1 N5 H5N2 . . 121.3(17) ?
C9 N6 C5 . . 118.16(12) ?
N3 C1 N2 . . 121.03(12) ?
N3 C1 N1 . . 119.08(12) ?
N2 C1 N1 . . 119.89(12) ?
N4 C2 N1 . . 116.04(12) ?
N4 C2 C3 . . 124.58(13) ?
N1 C2 C3 . . 119.37(12) ?
C2 C3 C4 . . 118.81(12) ?
C2 C3 H3 . . 120.6 ?
C4 C3 H3 . . 120.6 ?
N5 C4 N2 . . 116.60(12) ?
N5 C4 C3 . . 124.07(13) ?
N2 C4 C3 . . 119.32(12) ?
N6 C5 C6 . . 123.01(13) ?
N6 C5 C10 . . 115.85(12) ?
C6 C5 C10 . . 121.13(12) ?
C7 C6 C5 . . 118.53(13) ?
C7 C6 H6 . . 120.7 ?
C5 C6 H6 . . 120.7 ?
C8 C7 C6 . . 118.89(13) ?
C8 C7 H7 . . 120.6 ?
C6 C7 H7 . . 120.6 ?
C7 C8 C9 . . 118.97(13) ?
C7 C8 H8 . . 120.5 ?
C9 C8 H8 . . 120.5 ?
N6 C9 C8 . . 122.42(12) ?
N6 C9 C11 . . 116.97(12) ?
C8 C9 C11 . . 120.59(12) ?
O1 C10 O2 . . 125.11(13) ?
O1 C10 C5 . . 119.20(12) ?
O2 C10 C5 . . 115.68(12) ?
O4 C11 O3 . . 124.90(13) ?
O4 C11 C9 . . 120.22(12) ?
O3 C11 C9 . . 114.87(12) ?

loop_
_geom_bond_atom_site_label_1
_geom_bond_atom_site_label_2
_geom_bond_site_symmetry_2
_geom_bond_distance
_geom_bond_publ_flag
O1 C10 . 1.2512(17) y
O2 C10 . 1.2662(17) y
O3 C11 . 1.2700(17) y
O4 C11 . 1.2434(17) y
O5W H5O1 . 0.92(3) ?
O5W H5O2 . 0.98(3) ?
O6W H6O1 . 0.97(3) ?
O6W H6O2 . 0.91(3) ?
N1 C1 . 1.3458(17) ?
N1 C2 . 1.3722(17) ?
N1 H1N . 0.97(2) ?
N2 C1 . 1.3448(18) ?
N2 C4 . 1.3742(18) ?
N2 H2N . 0.95(2) ?
N3 C1 . 1.3152(18) ?
N3 H3N1 . 0.90(2) ?
N3 H3N2 . 0.87(2) ?
N4 C2 . 1.3381(18) ?
N4 H4N1 . 0.890(19) ?
N4 H4N2 . 0.90(2) ?
N5 C4 . 1.3243(18) ?
N5 H5N1 . 0.92(2) ?
N5 H5N2 . 0.89(2) ?
N6 C9 . 1.3351(18) ?
N6 C5 . 1.3413(18) ?
C2 C3 . 1.3793(19) ?
C3 C4 . 1.3946(19) ?
C3 H3 . 0.9500 ?
C5 C6 . 1.3898(19) ?
C5 C10 . 1.5164(19) y
C6 C7 . 1.3850(19) ?
C6 H6 . 0.9500 ?
C7 C8 . 1.383(2) ?
C7 H7 . 0.9500 ?
C8 C9 . 1.3969(19) ?
C8 H8 . 0.9500 ?
C9 C11 . 1.5258(19) y

loop_
_geom_hbond_atom_site_label_D
_geom_hbond_atom_site_label_H
_geom_hbond_atom_site_label_A
_geom_hbond_site_symmetry_A
_geom_hbond_distance_DH
_geom_hbond_distance_HA
_geom_hbond_distance_DA
_geom_hbond_angle_DHA
O5W H5O1 O4 3_676 0.92(3) 1.90(3) 2.8178(15) 174(2)
O5W H5O2 O2 3_676 0.98(3) 1.79(3) 2.7479(15) 164(2)
O5W H5O2 N6 3_676 0.98(3) 2.33(3) 2.9033(16) 116.8(18)
O6W H6O1 O5W . 0.97(3) 1.75(3) 2.7157(17) 173(2)
O6W H6O2 O3 . 0.91(3) 1.79(3) 2.6715(15) 161(2)
N1 H1N O2 . 0.97(2) 1.61(2) 2.5762(15) 179(2)
N2 H2N O3 1_545 0.95(2) 1.66(2) 2.6167(15) 176.5(19)
N3 H3N1 O6W 1_545 0.90(2) 2.01(2) 2.8899(17) 162.6(17)
N3 H3N2 O1 . 0.87(2) 1.95(2) 2.8251(16) 175.3(19)
N4 H4N1 O5W 3_676 0.890(19) 2.312(19) 3.1865(17) 167.1(16)
N4 H4N2 O1 1_655 0.90(2) 2.10(2) 2.9889(16) 170.0(17)
N5 H5N1 O4 1_545 0.92(2) 2.05(2) 2.9705(16) 178.2(17)
N5 H5N2 O6W 1_645 0.89(2) 2.02(2) 2.8738(17) 159.9(17)

loop_
_geom_torsion_atom_site_label_1
_geom_torsion_atom_site_label_2
_geom_torsion_atom_site_label_3
_geom_torsion_atom_site_label_4
_geom_torsion_site_symmetry_1
_geom_torsion_site_symmetry_2
_geom_torsion_site_symmetry_3
_geom_torsion_site_symmetry_4
_geom_torsion
_geom_torsion_publ_flag
C4 N2 C1 N3 . . . . -177.30(13) ?
C4 N2 C1 N1 . . . . 3.1(2) ?
C2 N1 C1 N3 . . . . 178.15(13) ?
C2 N1 C1 N2 . . . . -2.2(2) ?
C1 N1 C2 N4 . . . . -179.57(13) ?
C1 N1 C2 C3 . . . . -0.5(2) ?
N4 C2 C3 C4 . . . . -178.69(13) ?
N1 C2 C3 C4 . . . . 2.4(2) ?
C1 N2 C4 N5 . . . . 179.36(12) ?
C1 N2 C4 C3 . . . . -1.2(2) ?
C2 C3 C4 N5 . . . . 177.88(13) ?
C2 C3 C4 N2 . . . . -1.5(2) ?
C9 N6 C5 C6 . . . . -0.1(2) ?
C9 N6 C5 C10 . . . . 179.51(12) ?
N6 C5 C6 C7 . . . . -0.6(2) ?
C10 C5 C6 C7 . . . . 179.76(13) ?
C5 C6 C7 C8 . . . . 1.3(2) ?
C6 C7 C8 C9 . . . . -1.2(2) ?
C5 N6 C9 C8 . . . . 0.2(2) ?
C5 N6 C9 C11 . . . . -178.07(12) ?
C7 C8 C9 N6 . . . . 0.5(2) ?
C7 C8 C9 C11 . . . . 178.69(13) ?
N6 C5 C10 O1 . . . . 178.64(12) ?
C6 C5 C10 O1 . . . . -1.7(2) ?
N6 C5 C10 O2 . . . . -0.69(18) ?
C6 C5 C10 O2 . . . . 178.96(13) ?
N6 C9 C11 O4 . . . . 4.62(19) ?
C8 C9 C11 O4 . . . . -173.68(13) ?
N6 C9 C11 O3 . . . . -176.61(12) ?
C8 C9 C11 O3 . . . . 5.08(19) ?

_cod_database_fobs_code 2312311
